data_4070104
loop_
_publ_author_name
'Brusey, Sarah A.'
'Banide, Emilie V.'
'D\"orrich, Steffen'
'O&#x2019;Donohue, Paul'
'Ortin, Yannick'
'M\"uller-Bunz, Helge'
'Long, Conor'
'Evans, Paul'
'McGlinchey, Michael J.'

_publ_section_title
;
 X-ray Crystallographic and NMR Spectroscopic Study of
 (\h2-Alkene)(\m-alkyne)pentacarbonyldicobalt Complexes: Arrested
 Pauson&#x2212;Khand Reaction Intermediates
;
_journal_issue 21
_journal_name_full Organometallics
_journal_page_first 6308
_journal_paper_doi 10.1021/om900615m
_journal_volume 28
_journal_year 2009
_chemical_formula_sum 'C28 H16 Co2 O6'
_chemical_formula_weight 566.27
_chemical_name_systematic
; 
 ? 
;
_space_group_IT_number 9
_symmetry_cell_setting monoclinic
_symmetry_space_group_name_Hall 'C -2yc'
_symmetry_space_group_name_H-M 'C 1 c 1'
_atom_sites_solution_hydrogens geom
_atom_sites_solution_primary direct
_atom_sites_solution_secondary difmap
_audit_creation_method SHELXL-97
_cell_angle_alpha 90.00
_cell_angle_beta 109.525(2)
_cell_angle_gamma 90.00
_cell_formula_units_Z 4
_cell_length_a 15.4109(17)
_cell_length_b 13.1859(14)
_cell_length_c 12.1179(13)
_cell_measurement_reflns_used 6273
_cell_measurement_temperature 100(2)
_cell_measurement_theta_max 31.47
_cell_measurement_theta_min 2.42
_cell_volume 2320.8(4)
_computing_cell_refinement 'Bruker SAINT'
_computing_data_collection 'Bruker SMART'
_computing_data_reduction 'Bruker SAINT'
_computing_molecular_graphics 'Bruker SHELXTL'
_computing_publication_material 'Bruker SHELXTL'
_computing_structure_refinement 'SHELXL-97 (Sheldrick, 1997)'
_computing_structure_solution 'SHELXS-97 (Sheldrick, 1990)'
_diffrn_ambient_temperature 100(2)
_diffrn_detector_area_resol_mean 8.366
_diffrn_measured_fraction_theta_full 0.998
_diffrn_measured_fraction_theta_max 0.998
_diffrn_measurement_device_type 'CCD area detector'
_diffrn_measurement_method '\f and \w scans'
_diffrn_radiation_monochromator graphite
_diffrn_radiation_source 'sealed tube'
_diffrn_radiation_type MoK\a
_diffrn_radiation_wavelength 0.71073
_diffrn_reflns_av_R_equivalents 0.0290
_diffrn_reflns_av_sigmaI/netI 0.0484
_diffrn_reflns_limit_h_max 21
_diffrn_reflns_limit_h_min -21
_diffrn_reflns_limit_k_max 18
_diffrn_reflns_limit_k_min -18
_diffrn_reflns_limit_l_max 16
_diffrn_reflns_limit_l_min -17
_diffrn_reflns_number 12130
_diffrn_reflns_theta_full 30.00
_diffrn_reflns_theta_max 30.00
_diffrn_reflns_theta_min 2.09
_exptl_absorpt_coefficient_mu 1.473
_exptl_absorpt_correction_T_max 0.3853
_exptl_absorpt_correction_T_min 0.2161
_exptl_absorpt_correction_type multi-scan
_exptl_absorpt_process_details SADABS
_exptl_crystal_colour black
_exptl_crystal_density_diffrn 1.621
_exptl_crystal_density_method 'not measured'
_exptl_crystal_description block
_exptl_crystal_F_000 1144
_exptl_crystal_size_max 1.00
_exptl_crystal_size_mid 1.00
_exptl_crystal_size_min 0.80
_refine_diff_density_max 1.035
_refine_diff_density_min -0.964
_refine_diff_density_rms 0.124
_refine_ls_abs_structure_details 'Flack H D (1983), Acta Cryst. A39, 876-881'
_refine_ls_abs_structure_Flack 0.00(2)
_refine_ls_extinction_method none
_refine_ls_goodness_of_fit_ref 1.163
_refine_ls_hydrogen_treatment constr
_refine_ls_matrix_type full
_refine_ls_number_parameters 326
_refine_ls_number_reflns 6423
_refine_ls_number_restraints 2
_refine_ls_restrained_S_all 1.163
_refine_ls_R_factor_all 0.0629
_refine_ls_R_factor_gt 0.0547
_refine_ls_shift/su_max 0.001
_refine_ls_shift/su_mean 0.000
_refine_ls_structure_factor_coef Fsqd
_refine_ls_weighting_details 'calc w=1/[\s^2^(Fo^2^)+(0.1172P)^2^+9.0216P] where P=(Fo^2^+2Fc^2^)/3'
_refine_ls_weighting_scheme calc
_refine_ls_wR_factor_gt 0.1496
_refine_ls_wR_factor_ref 0.1915
_reflns_number_gt 5946
_reflns_number_total 6423
_reflns_threshold_expression I>2\s(I)
_cod_data_source_file om900615m_si_002.cif
_cod_data_source_block mjm124
_cod_original_sg_symbol_H-M 'C c'
_cod_original_formula_sum 'C28 H16 O6 Co2'
_cod_database_code 4070104

loop_
_symmetry_equiv_pos_as_xyz
'x, y, z'
'x, -y, z+1/2'
'x+1/2, y+1/2, z'
'x+1/2, -y+1/2, z+1/2'

loop_
_atom_site_label
_atom_site_type_symbol
_atom_site_fract_x
_atom_site_fract_y
_atom_site_fract_z
_atom_site_U_iso_or_equiv
_atom_site_adp_type
_atom_site_occupancy
_atom_site_symmetry_multiplicity
_atom_site_calc_flag
_atom_site_refinement_flags
Co1 Co 0.71274(4) 0.69161(5) 0.51429(5) 0.01126(15) Uani 1 1 d .
C1 C 0.7780(4) 1.0017(4) 0.5411(5) 0.0163(9) Uani 1 1 d .
H1 H 0.7563 1.0141 0.4592 0.020 Uiso 1 1 calc R
C2 C 0.8392(4) 1.0698(4) 0.6152(5) 0.0187(10) Uani 1 1 d .
H2 H 0.8596 1.1277 0.5841 0.022 Uiso 1 1 calc R
C3 C 0.8702(4) 1.0520(4) 0.7351(5) 0.0168(10) Uani 1 1 d .
H3 H 0.9107 1.0989 0.7867 0.020 Uiso 1 1 calc R
C4 C 0.8421(3) 0.9659(4) 0.7798(5) 0.0139(9) Uani 1 1 d .
H4 H 0.8642 0.9536 0.8618 0.017 Uiso 1 1 calc R
C4A C 0.7814(3) 0.8972(4) 0.7048(4) 0.0103(8) Uani 1 1 d .
C5 C 0.7543(3) 0.8002(3) 0.7516(4) 0.0103(8) Uani 1 1 d .
O1 O 0.8111(3) 0.7870(3) 0.8708(3) 0.0138(7) Uani 1 1 d .
H1O1 H 0.7978 0.7320 0.8962 0.021 Uiso 1 1 calc R
C5A C 0.6523(4) 0.8045(3) 0.7404(4) 0.0109(8) Uani 1 1 d .
C6 C 0.6250(3) 0.8115(4) 0.8371(4) 0.0115(9) Uani 1 1 d .
H6 H 0.6703 0.8167 0.9126 0.014 Uiso 1 1 calc R
C7 C 0.5322(4) 0.8112(4) 0.8264(5) 0.0166(10) Uani 1 1 d .
H7 H 0.5142 0.8166 0.8938 0.020 Uiso 1 1 calc R
C8 C 0.4654(4) 0.8026(4) 0.7145(5) 0.0159(10) Uani 1 1 d .
H8 H 0.4018 0.8005 0.7057 0.019 Uiso 1 1 calc R
C9 C 0.4933(4) 0.7973(4) 0.6175(5) 0.0145(9) Uani 1 1 d .
H9 H 0.4479 0.7916 0.5422 0.017 Uiso 1 1 calc R
C9A C 0.5856(4) 0.8000(4) 0.6263(4) 0.0127(9) Uani 1 1 d .
C10 C 0.6070(4) 0.8002(4) 0.5189(5) 0.0139(9) Uani 1 1 d .
H10 H 0.5668 0.7625 0.4554 0.017 Uiso 1 1 calc R
C11 C 0.6806(4) 0.8499(4) 0.4983(4) 0.0143(9) Uani 1 1 d .
H11 H 0.6879 0.8404 0.4242 0.017 Uiso 1 1 calc R
C11A C 0.7481(3) 0.9164(4) 0.5844(5) 0.0136(9) Uani 1 1 d .
C12 C 0.7707(4) 0.7143(4) 0.6801(5) 0.0129(9) Uani 1 1 d .
C13 C 0.8345(4) 0.6736(4) 0.6409(4) 0.0132(9) Uani 1 1 d .
C14 C 0.9306(3) 0.6808(4) 0.6441(4) 0.0125(9) Uani 1 1 d .
C15 C 0.9812(4) 0.5932(4) 0.6484(5) 0.0169(9) Uani 1 1 d .
H15 H 0.9536 0.5288 0.6483 0.020 Uiso 1 1 calc R
C16 C 1.0733(4) 0.5994(5) 0.6527(5) 0.0222(11) Uani 1 1 d .
H16 H 1.1080 0.5391 0.6568 0.027 Uiso 1 1 calc R
C17 C 1.1135(4) 0.6925(5) 0.6512(5) 0.0237(13) Uani 1 1 d .
H17 H 1.1753 0.6967 0.6524 0.028 Uiso 1 1 calc R
C18 C 1.0622(4) 0.7807(5) 0.6477(7) 0.0269(13) Uani 1 1 d .
H18 H 1.0899 0.8450 0.6476 0.032 Uiso 1 1 calc R
C19 C 0.9721(4) 0.7754(4) 0.6445(6) 0.0208(11) Uani 1 1 d .
H19 H 0.9381 0.8359 0.6424 0.025 Uiso 1 1 calc R
C20 C 0.6150(4) 0.6115(5) 0.4525(5) 0.0213(11) Uani 1 1 d .
O2 O 0.5534(3) 0.5589(4) 0.4164(5) 0.0348(12) Uani 1 1 d .
C21 C 0.7659(4) 0.6949(4) 0.4059(5) 0.0188(10) Uani 1 1 d .
O3 O 0.8035(4) 0.7006(4) 0.3377(5) 0.0296(10) Uani 1 1 d .
Co2 Co 0.75840(5) 0.56677(5) 0.67600(6) 0.01267(16) Uani 1 1 d .
C22 C 0.7617(3) 0.4581(4) 0.5855(5) 0.0156(9) Uani 1 1 d .
O4 O 0.7607(3) 0.3929(4) 0.5250(4) 0.0275(9) Uani 1 1 d .
C23 C 0.6514(5) 0.5575(4) 0.7081(7) 0.0272(13) Uani 1 1 d .
O5 O 0.5836(4) 0.5532(4) 0.7245(6) 0.0364(12) Uani 1 1 d .
C24 C 0.8449(4) 0.5328(4) 0.8120(5) 0.0185(10) Uani 1 1 d .
O6 O 0.9039(4) 0.5158(4) 0.8968(4) 0.0315(10) Uani 1 1 d .

loop_
_atom_site_aniso_label
_atom_site_aniso_U_11
_atom_site_aniso_U_22
_atom_site_aniso_U_33
_atom_site_aniso_U_23
_atom_site_aniso_U_13
_atom_site_aniso_U_12
Co1 0.0107(3) 0.0123(3) 0.0114(3) -0.0013(2) 0.0046(2) -0.0003(2)
C1 0.016(2) 0.017(2) 0.018(2) 0.0039(19) 0.0090(18) 0.0079(19)
C2 0.019(2) 0.012(2) 0.027(3) 0.0060(19) 0.009(2) 0.0005(18)
C3 0.016(2) 0.011(2) 0.025(3) -0.0004(18) 0.008(2) -0.0029(17)
C4 0.013(2) 0.012(2) 0.018(2) -0.0010(17) 0.0064(17) 0.0000(17)
C4A 0.0087(19) 0.0080(19) 0.016(2) 0.0023(16) 0.0064(16) 0.0007(15)
C5 0.012(2) 0.0089(19) 0.010(2) -0.0010(15) 0.0031(16) -0.0003(15)
O1 0.0174(17) 0.0118(15) 0.0121(16) 0.0026(13) 0.0050(13) 0.0000(13)
C5A 0.015(2) 0.0053(18) 0.015(2) 0.0011(15) 0.0087(17) -0.0001(15)
C6 0.009(2) 0.014(2) 0.014(2) 0.0009(16) 0.0074(16) 0.0020(16)
C7 0.019(2) 0.013(2) 0.024(3) -0.0005(18) 0.015(2) -0.0006(17)
C8 0.020(2) 0.019(2) 0.014(2) 0.0008(18) 0.012(2) 0.0020(19)
C9 0.011(2) 0.015(2) 0.019(2) 0.0005(18) 0.0065(18) 0.0006(17)
C9A 0.015(2) 0.012(2) 0.012(2) -0.0036(16) 0.0070(17) -0.0017(17)
C10 0.013(2) 0.014(2) 0.015(2) 0.0021(17) 0.0035(17) 0.0041(17)
C11 0.012(2) 0.020(2) 0.012(2) 0.0012(18) 0.0046(16) -0.0014(18)
C11A 0.012(2) 0.012(2) 0.019(2) 0.0040(18) 0.0084(18) 0.0000(17)
C12 0.018(2) 0.0051(17) 0.016(2) 0.0014(17) 0.0068(18) 0.0012(17)
C13 0.018(2) 0.0085(19) 0.013(2) 0.0015(16) 0.0040(17) -0.0008(17)
C14 0.015(2) 0.013(2) 0.012(2) -0.0044(16) 0.0057(17) -0.0005(17)
C15 0.011(2) 0.020(2) 0.021(2) -0.0021(19) 0.0063(18) 0.0031(18)
C16 0.012(2) 0.030(3) 0.024(3) 0.000(2) 0.006(2) 0.011(2)
C17 0.013(2) 0.038(4) 0.019(3) -0.010(2) 0.005(2) 0.002(2)
C18 0.022(3) 0.025(3) 0.038(3) -0.014(3) 0.017(3) -0.012(2)
C19 0.014(2) 0.016(2) 0.036(3) -0.005(2) 0.014(2) -0.0016(19)
C20 0.024(3) 0.021(3) 0.019(3) -0.006(2) 0.007(2) 0.000(2)
O2 0.016(2) 0.035(3) 0.047(3) -0.014(2) 0.001(2) -0.0101(18)
C21 0.029(3) 0.016(2) 0.017(2) 0.0003(18) 0.015(2) 0.0038(19)
O3 0.027(2) 0.032(2) 0.040(3) 0.007(2) 0.024(2) 0.0126(19)
Co2 0.0154(3) 0.0083(3) 0.0157(3) 0.0004(2) 0.0071(2) -0.0013(2)
C22 0.010(2) 0.012(2) 0.025(3) 0.0050(19) 0.0059(18) -0.0014(17)
O4 0.031(2) 0.021(2) 0.029(2) -0.0104(17) 0.0074(18) 0.0037(18)
C23 0.028(3) 0.013(2) 0.045(4) 0.002(2) 0.017(3) -0.004(2)
O5 0.039(3) 0.031(3) 0.055(3) -0.001(2) 0.036(3) -0.008(2)
C24 0.027(3) 0.013(2) 0.016(2) 0.0030(19) 0.008(2) 0.005(2)
O6 0.042(3) 0.027(2) 0.021(2) 0.0007(18) 0.0035(19) 0.006(2)

loop_
_atom_type_symbol
_atom_type_description
_atom_type_scat_dispersion_real
_atom_type_scat_dispersion_imag
_atom_type_scat_source
C C 0.0033 0.0016 'International Tables Vol C Tables 4.2.6.8 and 6.1.1.4'
H H 0.0000 0.0000 'International Tables Vol C Tables 4.2.6.8 and 6.1.1.4'
O O 0.0106 0.0060 'International Tables Vol C Tables 4.2.6.8 and 6.1.1.4'
Co Co 0.3494 0.9721 'International Tables Vol C Tables 4.2.6.8 and 6.1.1.4'

loop_
_geom_angle_atom_site_label_1
_geom_angle_atom_site_label_2
_geom_angle_atom_site_label_3
_geom_angle
C21 Co1 C20 103.8(3)
C21 Co1 C12 127.0(3)
C20 Co1 C12 124.1(2)
C21 Co1 C13 91.4(3)
C20 Co1 C13 134.0(2)
C12 Co1 C13 39.8(2)
C21 Co1 C11 93.4(2)
C20 Co1 C11 113.7(2)
C12 Co1 C11 87.4(2)
C13 Co1 C11 108.3(2)
C21 Co1 C10 122.6(2)
C20 Co1 C10 82.3(2)
C12 Co1 C10 87.8(2)
C13 Co1 C10 125.1(2)
C11 Co1 C10 37.88(19)
C21 Co1 Co2 121.71(19)
C20 Co1 Co2 85.2(2)
C12 Co1 Co2 50.85(14)
C13 Co1 Co2 50.82(14)
C11 Co1 Co2 135.80(14)
C10 Co1 Co2 115.66(14)
C11A C1 C2 121.3(5)
C11A C1 H1 119.3
C2 C1 H1 119.3
C3 C2 C1 119.2(5)
C3 C2 H2 120.4
C1 C2 H2 120.4
C4 C3 C2 120.2(5)
C4 C3 H3 119.9
C2 C3 H3 119.9
C3 C4 C4A 120.3(5)
C3 C4 H4 119.9
C4A C4 H4 119.9
C4 C4A C11A 119.6(5)
C4 C4A C5 120.8(4)
C11A C4A C5 119.6(4)
O1 C5 C12 109.1(4)
O1 C5 C4A 109.2(4)
C12 C5 C4A 107.5(4)
O1 C5 C5A 111.1(4)
C12 C5 C5A 110.0(4)
C4A C5 C5A 109.9(4)
C5 O1 H1O1 109.5
C6 C5A C9A 120.3(5)
C6 C5A C5 121.6(5)
C9A C5A C5 118.2(4)
C5A C6 C7 121.2(5)
C5A C6 H6 119.4
C7 C6 H6 119.4
C6 C7 C8 119.2(5)
C6 C7 H7 120.4
C8 C7 H7 120.4
C9 C8 C7 119.2(5)
C9 C8 H8 120.4
C7 C8 H8 120.4
C8 C9 C9A 122.3(5)
C8 C9 H9 118.8
C9A C9 H9 118.8
C9 C9A C5A 117.7(5)
C9 C9A C10 117.8(5)
C5A C9A C10 124.6(5)
C11 C10 C9A 127.0(5)
C11 C10 Co1 69.3(3)
C9A C10 Co1 114.7(3)
C11 C10 H10 116.5
C9A C10 H10 116.5
Co1 C10 H10 85.8
C10 C11 C11A 124.6(5)
C10 C11 Co1 72.8(3)
C11A C11 Co1 115.2(4)
C10 C11 H11 117.7
C11A C11 H11 117.7
Co1 C11 H11 82.0
C1 C11A C4A 119.3(5)
C1 C11A C11 117.2(5)
C4A C11A C11 123.5(5)
C13 C12 C5 142.6(5)
C13 C12 Co1 73.0(3)
C5 C12 Co1 127.7(4)
C13 C12 Co2 70.6(3)
C5 C12 Co2 137.2(4)
Co1 C12 Co2 79.1(2)
C12 C13 C14 144.7(5)
C12 C13 Co2 69.5(3)
C14 C13 Co2 135.1(4)
C12 C13 Co1 67.2(3)
C14 C13 Co1 133.6(4)
Co2 C13 Co1 77.11(19)
C15 C14 C19 119.4(5)
C15 C14 C13 119.8(5)
C19 C14 C13 120.8(5)
C14 C15 C16 120.2(5)
C14 C15 H15 119.9
C16 C15 H15 119.9
C17 C16 C15 120.2(5)
C17 C16 H16 119.9
C15 C16 H16 119.9
C16 C17 C18 119.3(5)
C16 C17 H17 120.3
C18 C17 H17 120.3
C19 C18 C17 120.9(6)
C19 C18 H18 119.6
C17 C18 H18 119.6
C18 C19 C14 120.0(5)
C18 C19 H19 120.0
C14 C19 H19 120.0
O2 C20 Co1 177.8(6)
O3 C21 Co1 176.8(6)
C24 Co2 C22 101.3(2)
C24 Co2 C23 103.6(3)
C22 Co2 C23 106.6(3)
C24 Co2 C12 100.9(2)
C22 Co2 C12 141.2(2)
C23 Co2 C12 98.5(2)
C24 Co2 C13 93.7(2)
C22 Co2 C13 107.2(2)
C23 Co2 C13 137.9(2)
C12 Co2 C13 40.0(2)
C24 Co2 Co1 145.12(19)
C22 Co2 Co1 96.01(17)
C23 Co2 Co1 100.1(2)
C12 Co2 Co1 50.01(17)
C13 Co2 Co1 52.07(15)
O4 C22 Co2 176.7(5)
O5 C23 Co2 177.7(7)
O6 C24 Co2 175.2(6)

loop_
_geom_bond_atom_site_label_1
_geom_bond_atom_site_label_2
_geom_bond_distance
Co1 C21 1.766(5)
Co1 C20 1.786(6)
Co1 C12 1.930(6)
Co1 C13 2.002(5)
Co1 C11 2.139(6)
Co1 C10 2.184(5)
Co1 Co2 2.4745(10)
C1 C11A 1.384(7)
C1 C2 1.391(8)
C1 H1 0.9500
C2 C3 1.390(8)
C2 H2 0.9500
C3 C4 1.388(7)
C3 H3 0.9500
C4 C4A 1.398(7)
C4 H4 0.9500
C4A C11A 1.398(7)
C4A C5 1.514(6)
C5 O1 1.427(6)
C5 C12 1.498(7)
C5 C5A 1.532(7)
O1 H1O1 0.8400
C5A C6 1.374(7)
C5A C9A 1.421(7)
C6 C7 1.392(7)
C6 H6 0.9500
C7 C8 1.406(8)
C7 H7 0.9500
C8 C9 1.381(7)
C8 H8 0.9500
C9 C9A 1.391(7)
C9 H9 0.9500
C9A C10 1.446(7)
C10 C11 1.403(7)
C10 H10 0.9500
C11 C11A 1.488(7)
C11 H11 0.9500
C12 C13 1.340(7)
C12 Co2 1.954(5)
C13 C14 1.471(7)
C13 Co2 1.968(5)
C14 C15 1.385(7)
C14 C19 1.402(7)
C15 C16 1.404(7)
C15 H15 0.9500
C16 C17 1.378(10)
C16 H16 0.9500
C17 C18 1.398(9)
C17 H17 0.9500
C18 C19 1.378(8)
C18 H18 0.9500
C19 H19 0.9500
C20 O2 1.138(8)
C21 O3 1.159(7)
Co2 C24 1.796(6)
Co2 C22 1.815(6)
Co2 C23 1.821(7)
C22 O4 1.127(7)
C23 O5 1.129(8)
C24 O6 1.145(7)

loop_
_geom_torsion_atom_site_label_1
_geom_torsion_atom_site_label_2
_geom_torsion_atom_site_label_3
_geom_torsion_atom_site_label_4
_geom_torsion
C11A C1 C2 C3 -0.6(8)
C1 C2 C3 C4 1.7(8)
C2 C3 C4 C4A -0.9(8)
C3 C4 C4A C11A -0.9(7)
C3 C4 C4A C5 176.7(5)
C4 C4A C5 O1 -10.0(6)
C11A C4A C5 O1 167.7(4)
C4 C4A C5 C12 -128.2(5)
C11A C4A C5 C12 49.4(6)
C4 C4A C5 C5A 112.1(5)
C11A C4A C5 C5A -70.3(5)
O1 C5 C5A C6 10.0(6)
C12 C5 C5A C6 130.9(5)
C4A C5 C5A C6 -111.0(5)
O1 C5 C5A C9A -169.5(4)
C12 C5 C5A C9A -48.6(6)
C4A C5 C5A C9A 69.6(5)
C9A C5A C6 C7 2.1(7)
C5 C5A C6 C7 -177.4(4)
C5A C6 C7 C8 0.5(8)
C6 C7 C8 C9 -1.6(8)
C7 C8 C9 C9A 0.1(8)
C8 C9 C9A C5A 2.5(8)
C8 C9 C9A C10 -176.3(5)
C6 C5A C9A C9 -3.5(7)
C5 C5A C9A C9 175.9(4)
C6 C5A C9A C10 175.2(5)
C5 C5A C9A C10 -5.3(7)
C9 C9A C10 C11 145.9(5)
C5A C9A C10 C11 -32.8(8)
C9 C9A C10 Co1 -132.1(4)
C5A C9A C10 Co1 49.2(6)
C21 Co1 C10 C11 -45.0(4)
C20 Co1 C10 C11 -146.5(4)
C12 Co1 C10 C11 88.7(3)
C13 Co1 C10 C11 73.9(4)
Co2 Co1 C10 C11 132.7(3)
C21 Co1 C10 C9A -167.3(4)
C20 Co1 C10 C9A 91.2(4)
C12 Co1 C10 C9A -33.6(4)
C13 Co1 C10 C9A -48.4(5)
C11 Co1 C10 C9A -122.3(5)
Co2 Co1 C10 C9A 10.4(4)
C9A C10 C11 C11A -3.1(9)
Co1 C10 C11 C11A -109.1(5)
C9A C10 C11 Co1 106.0(5)
C21 Co1 C11 C10 143.4(3)
C20 Co1 C11 C10 36.7(4)
C12 Co1 C11 C10 -89.7(3)
C13 Co1 C11 C10 -124.1(3)
Co2 Co1 C11 C10 -71.9(3)
C21 Co1 C11 C11A -95.9(4)
C20 Co1 C11 C11A 157.4(4)
C12 Co1 C11 C11A 31.1(4)
C13 Co1 C11 C11A -3.3(4)
C10 Co1 C11 C11A 120.7(5)
Co2 Co1 C11 C11A 48.8(4)
C2 C1 C11A C4A -1.3(8)
C2 C1 C11A C11 178.4(5)
C4 C4A C11A C1 2.0(7)
C5 C4A C11A C1 -175.7(5)
C4 C4A C11A C11 -177.6(5)
C5 C4A C11A C11 4.7(7)
C10 C11 C11A C1 -142.3(5)
Co1 C11 C11A C1 131.8(4)
C10 C11 C11A C4A 37.3(8)
Co1 C11 C11A C4A -48.5(6)
O1 C5 C12 C13 -66.8(9)
C4A C5 C12 C13 51.5(9)
C5A C5 C12 C13 171.1(7)
O1 C5 C12 Co1 179.6(3)
C4A C5 C12 Co1 -62.1(6)
C5A C5 C12 Co1 57.5(6)
O1 C5 C12 Co2 60.6(7)
C4A C5 C12 Co2 178.9(4)
C5A C5 C12 Co2 -61.5(7)
C21 Co1 C12 C13 -30.8(4)
C20 Co1 C12 C13 119.9(4)
C11 Co1 C12 C13 -123.1(3)
C10 Co1 C12 C13 -161.0(3)
Co2 Co1 C12 C13 72.8(3)
C21 Co1 C12 C5 113.6(5)
C20 Co1 C12 C5 -95.8(5)
C13 Co1 C12 C5 144.4(6)
C11 Co1 C12 C5 21.3(5)
C10 Co1 C12 C5 -16.6(5)
Co2 Co1 C12 C5 -142.8(5)
C21 Co1 C12 Co2 -103.6(3)
C20 Co1 C12 Co2 47.0(3)
C13 Co1 C12 Co2 -72.8(3)
C11 Co1 C12 Co2 164.10(19)
C10 Co1 C12 Co2 126.19(19)
C5 C12 C13 C14 3.9(14)
Co1 C12 C13 C14 134.6(8)
Co2 C12 C13 C14 -141.2(8)
C5 C12 C13 Co2 145.1(8)
Co1 C12 C13 Co2 -84.20(16)
C5 C12 C13 Co1 -130.7(8)
Co2 C12 C13 Co1 84.20(16)
C21 Co1 C13 C12 155.9(3)
C20 Co1 C13 C12 -93.3(4)
C11 Co1 C13 C12 61.9(3)
C10 Co1 C13 C12 23.4(4)
Co2 Co1 C13 C12 -72.9(3)
C21 Co1 C13 C14 10.5(5)
C20 Co1 C13 C14 121.3(5)
C12 Co1 C13 C14 -145.4(7)
C11 Co1 C13 C14 -83.5(5)
C10 Co1 C13 C14 -121.9(5)
Co2 Co1 C13 C14 141.8(6)
C21 Co1 C13 Co2 -131.2(2)
C20 Co1 C13 Co2 -20.4(4)
C12 Co1 C13 Co2 72.9(3)
C11 Co1 C13 Co2 134.76(17)
C10 Co1 C13 Co2 96.3(2)
C12 C13 C14 C15 140.6(8)
Co2 C13 C14 C15 16.8(8)
Co1 C13 C14 C15 -104.5(6)
C12 C13 C14 C19 -38.6(11)
Co2 C13 C14 C19 -162.4(5)
Co1 C13 C14 C19 76.3(7)
C19 C14 C15 C16 -0.1(8)
C13 C14 C15 C16 -179.3(5)
C14 C15 C16 C17 -0.9(9)
C15 C16 C17 C18 1.3(9)
C16 C17 C18 C19 -0.8(10)
C17 C18 C19 C14 -0.3(10)
C15 C14 C19 C18 0.7(9)
C13 C14 C19 C18 179.9(6)
C13 C12 Co2 C24 82.6(4)
C5 C12 Co2 C24 -66.6(6)
Co1 C12 Co2 C24 158.2(2)
C13 C12 Co2 C22 -41.3(5)
C5 C12 Co2 C22 169.5(5)
Co1 C12 Co2 C22 34.3(4)
C13 C12 Co2 C23 -171.7(4)
C5 C12 Co2 C23 39.0(6)
Co1 C12 Co2 C23 -96.1(3)
C5 C12 Co2 C13 -149.2(7)
Co1 C12 Co2 C13 75.6(3)
C13 C12 Co2 Co1 -75.6(3)
C5 C12 Co2 Co1 135.1(6)
C12 C13 Co2 C24 -102.7(4)
C14 C13 Co2 C24 46.5(5)
Co1 C13 Co2 C24 -172.9(2)
C12 C13 Co2 C22 154.4(3)
C14 C13 Co2 C22 -56.5(6)
Co1 C13 Co2 C22 84.2(2)
C12 C13 Co2 C23 12.3(6)
C14 C13 Co2 C23 161.4(5)
Co1 C13 Co2 C23 -57.9(4)
C14 C13 Co2 C12 149.2(7)
Co1 C13 Co2 C12 -70.2(3)
C12 C13 Co2 Co1 70.2(3)
C14 C13 Co2 Co1 -140.6(6)
C21 Co1 Co2 C24 74.6(4)
C20 Co1 Co2 C24 177.9(4)
C12 Co1 Co2 C24 -39.6(4)
C13 Co1 Co2 C24 12.5(4)
C11 Co1 Co2 C24 -62.7(4)
C10 Co1 Co2 C24 -103.0(4)
C21 Co1 Co2 C22 -45.0(3)
C20 Co1 Co2 C22 58.3(2)
C12 Co1 Co2 C22 -159.2(3)
C13 Co1 Co2 C22 -107.1(2)
C11 Co1 Co2 C22 177.7(3)
C10 Co1 Co2 C22 137.3(2)
C21 Co1 Co2 C23 -153.1(3)
C20 Co1 Co2 C23 -49.9(3)
C12 Co1 Co2 C23 92.7(3)
C13 Co1 Co2 C23 144.8(3)
C11 Co1 Co2 C23 69.6(3)
C10 Co1 Co2 C23 29.2(3)
C21 Co1 Co2 C12 114.2(3)
C20 Co1 Co2 C12 -142.5(3)
C13 Co1 Co2 C12 52.1(3)
C11 Co1 Co2 C12 -23.1(3)
C10 Co1 Co2 C12 -63.5(3)
C21 Co1 Co2 C13 62.1(3)
C20 Co1 Co2 C13 165.4(3)
C12 Co1 Co2 C13 -52.1(3)
C11 Co1 Co2 C13 -75.2(3)
C10 Co1 Co2 C13 -115.5(2)
